data_7156275
loop_
_publ_author_name
'de la Concepci\'on, Juan Garc\'ia'
'\'Avalos, Mart\'in'
'Cintas, Pedro'
'Jim\'enez, Jos\'e L'
'Light, Mark E.'

_publ_section_title
;
 On the dual reactivity of a Janus-type mesoionic dipole: experiments and
 theoretical validation.
;
_journal_issue 26
_journal_name_full 'Organic &amp; biomolecular chemistry'
_journal_page_first 4778
_journal_page_last 4783
_journal_paper_doi 10.1039/c8ob01195h
_journal_volume 16
_journal_year 2018
_chemical_absolute_configuration ad
_chemical_formula_moiety 'C31 H27 N3 O4 S'
_chemical_formula_sum 'C31 H27 N3 O4 S'
_chemical_formula_weight 537.61
_space_group_crystal_system orthorhombic
_space_group_IT_number 33
_space_group_name_Hall 'P 2c -2n'
_space_group_name_H-M_alt 'P n a 21'
_symmetry_space_group_name_Hall 'P 2c -2n'
_symmetry_space_group_name_H-M 'P n a 21'
_atom_sites_solution_hydrogens geom
_atom_sites_solution_primary direct
_audit_creation_date 2015-04-02
_audit_creation_method
;
Olex2 1.2-alpha
(compiled 2015.01.26 svn.r3150 for OlexSys, GUI svn.r4998)
;
_audit_update_record
;
2018-05-09 deposited with the CCDC.
2018-06-06 downloaded from the CCDC.
;
_cell_angle_alpha 90
_cell_angle_beta 90
_cell_angle_gamma 90
_cell_formula_units_Z 4
_cell_length_a 11.8735(3)
_cell_length_b 18.6709(4)
_cell_length_c 11.8780(3)
_cell_measurement_reflns_used 22301
_cell_measurement_temperature 100(2)
_cell_measurement_theta_max 31.8740
_cell_measurement_theta_min 2.0700
_cell_volume 2633.22(11)
_computing_cell_refinement
'CrysAlisPro, Agilent Technologies, Version 1.171.37.31 (release 14-01-2014 CrysAlis171 .NET) (compiled Jan 14 2014,18:38:05)'
_computing_data_collection 'CrystalClear-SM Expert 3.1 b27 (Rigaku, 2013)'
_computing_data_reduction
'CrysAlisPro, Agilent Technologies, Version 1.171.37.31 (release 14-01-2014 CrysAlis171 .NET) (compiled Jan 14 2014,18:38:05)'
_computing_molecular_graphics 'Olex2 (Dolomanov et al., 2009)'
_computing_publication_material 'Olex2 (Dolomanov et al., 2009)'
_computing_structure_refinement 'ShelXL (Sheldrick, 2008)'
_computing_structure_solution 'ShelXT (Sheldrick, 2015)'
_diffrn_ambient_temperature 100(2)
_diffrn_detector 'CCD area detector'
_diffrn_detector_area_resol_mean 28.5714
_diffrn_detector_type 'Rigaku HG Saturn724+ (2x2 bin mode)'
_diffrn_measured_fraction_theta_full 0.998
_diffrn_measured_fraction_theta_max 0.999
_diffrn_measurement_details
;
#__ type_ start__ end____ width___ exp.time_
  1 omega -112.00   68.00   1.0000   10.0000
omega____ theta____ kappa____ phi______ frames
    -      -22.0000    0.0000    0.0000 180

#__ type_ start__ end____ width___ exp.time_
  2 omega  -58.00   36.00   1.0000   10.0000
omega____ theta____ kappa____ phi______ frames
    -      -22.0000   54.0000  -30.0000 94

#__ type_ start__ end____ width___ exp.time_
  3 omega   -7.00    4.00   1.0000   10.0000
omega____ theta____ kappa____ phi______ frames
    -      -22.0000   72.0000   90.0000 11

#__ type_ start__ end____ width___ exp.time_
  4 omega  -61.00   68.00   1.0000   10.0000
omega____ theta____ kappa____ phi______ frames
    -      -22.0000   72.0000 -180.0000 129

#__ type_ start__ end____ width___ exp.time_
  5 omega  -58.00  -23.00   1.0000   10.0000
omega____ theta____ kappa____ phi______ frames
    -      -22.0000   54.0000  -60.0000 35
;
_diffrn_measurement_device 'four-circle \k diffractometer'
_diffrn_measurement_device_type 'Rigaku AFC12 FRE-HF'
_diffrn_measurement_method 'profile data from \w-scans'
_diffrn_measurement_specimen_support 'MiTeGen MicroMesh'
_diffrn_orient_matrix_UB_11 0.0250080000
_diffrn_orient_matrix_UB_12 -0.0131011000
_diffrn_orient_matrix_UB_13 -0.0501664000
_diffrn_orient_matrix_UB_21 -0.0394245000
_diffrn_orient_matrix_UB_22 -0.0285087000
_diffrn_orient_matrix_UB_23 -0.0012095000
_diffrn_orient_matrix_UB_31 -0.0372428000
_diffrn_orient_matrix_UB_32 0.0214189000
_diffrn_orient_matrix_UB_33 -0.0324024000
_diffrn_radiation_collimation 0.3
_diffrn_radiation_monochromator 'Confocal mirrors, HF Varimax'
_diffrn_radiation_probe x-ray
_diffrn_radiation_type MoK\a
_diffrn_radiation_wavelength 0.71073
_diffrn_reflns_av_R_equivalents 0.0263
_diffrn_reflns_av_unetI/netI 0.0217
_diffrn_reflns_Laue_measured_fraction_full 0.998
_diffrn_reflns_Laue_measured_fraction_max 0.999
_diffrn_reflns_limit_h_max 16
_diffrn_reflns_limit_h_min -16
_diffrn_reflns_limit_k_max 25
_diffrn_reflns_limit_k_min -21
_diffrn_reflns_limit_l_max 16
_diffrn_reflns_limit_l_min -16
_diffrn_reflns_number 27414
_diffrn_reflns_point_group_measured_fraction_full 0.997
_diffrn_reflns_point_group_measured_fraction_max 0.998
_diffrn_reflns_theta_full 25.242
_diffrn_reflns_theta_max 28.698
_diffrn_reflns_theta_min 3.263
_diffrn_source 'Rotating Anode'
_diffrn_source_current 55.0
_diffrn_source_power 2.475
_diffrn_source_target Mo
_diffrn_source_type 'Rotating Anode'
_diffrn_source_voltage 45.0
_exptl_absorpt_coefficient_mu 0.166
_exptl_absorpt_correction_T_max 1.00000
_exptl_absorpt_correction_T_min 0.93662
_exptl_absorpt_correction_type multi-scan
_exptl_absorpt_process_details
'CrysAlisPro, Agilent Technologies, Version 1.171.37.31 (release 14-01-2014 CrysAlis171 .NET) (compiled Jan 14 2014,18:38:05) Empirical absorption correction using spherical harmonics, implemented in SCALE3 ABSPACK scaling algorithm.'
_exptl_crystal_colour 'clear colourless'
_exptl_crystal_colour_lustre clear
_exptl_crystal_colour_primary colourless
_exptl_crystal_density_diffrn 1.356
_exptl_crystal_description block
_exptl_crystal_F_000 1128
_exptl_crystal_size_max 0.15
_exptl_crystal_size_mid 0.13
_exptl_crystal_size_min 0.1
_refine_diff_density_max 0.240
_refine_diff_density_min -0.179
_refine_diff_density_rms 0.036
_refine_ls_abs_structure_details
;
 Flack x determined using 2908 quotients [(I+)-(I-)]/[(I+)+(I-)]
 (Parsons, Flack and Wagner, Acta Cryst. B69 (2013) 249-259).
;
_refine_ls_abs_structure_Flack 0.02(2)
_refine_ls_extinction_method none
_refine_ls_goodness_of_fit_ref 1.038
_refine_ls_hydrogen_treatment constr
_refine_ls_matrix_type full
_refine_ls_number_parameters 354
_refine_ls_number_reflns 6753
_refine_ls_number_restraints 1
_refine_ls_restrained_S_all 1.038
_refine_ls_R_factor_all 0.0315
_refine_ls_R_factor_gt 0.0295
_refine_ls_shift/su_max 0.001
_refine_ls_shift/su_mean 0.000
_refine_ls_structure_factor_coef Fsqd
_refine_ls_weighting_details 'w=1/[\s^2^(Fo^2^)+(0.0390P)^2^+0.5115P] where P=(Fo^2^+2Fc^2^)/3'
_refine_ls_weighting_scheme calc
_refine_ls_wR_factor_gt 0.0712
_refine_ls_wR_factor_ref 0.0723
_reflns_Friedel_coverage 0.909
_reflns_Friedel_fraction_full 0.997
_reflns_Friedel_fraction_max 0.997
_reflns_number_gt 6471
_reflns_number_total 6753
_reflns_threshold_expression 'I > 2\s(I)'
_cod_data_source_file c8ob01195h2.cif
_cod_data_source_block 2015acc0012_k_100k
_cod_depositor_comments 'Adding full bibliography for 7156274--7156275.cif.'
_cod_original_cell_volume 2633.21(10)
_cod_database_code 7156275
_shelx_space_group_comment
;
The symmetry employed for this shelxl refinement is uniquely defined
by the following loop, which should always be used as a source of
symmetry information in preference to the above space-group names.
They are only intended as comments.
;
_diffrn_measurement_device_type2 'Rigaku AFC12 (Right)'
_reflns_odcompleteness_completeness 96.08
_reflns_odcompleteness_iscentric 1
_reflns_odcompleteness_theta 31.95
_olex2_refinement_description
;
1. Fixed Uiso
 At 1.2 times of:
  All C(H) groups, All C(H,H) groups
 At 1.5 times of:
  All C(H,H,H) groups
2.a Ternary CH refined with riding coordinates:
 C1(H1), C4(H4), C7(H7), C11(H11)
2.b Secondary CH2 refined with riding coordinates:
 C10(H10A,H10B)
2.c Aromatic/amide H refined with riding coordinates:
 C15(H15), C16(H16), C17(H17), C18(H18), C19(H19), C21(H21), C22(H22),
 C23(H23), C24(H24), C25(H25), C27(H27), C28(H28), C29(H29), C30(H30), C31(H31)
2.d Idealised Me refined as rotating group:
 C12(H12A,H12B,H12C), C13(H13A,H13B,H13C)
;
_shelx_shelxl_version_number 2014/7
_olex2_diffrn_ambient_temperature_device 'Oxford Cryosystems'
_olex2_exptl_crystal_mounting_method 'The crystal was mounted on a MITIGEN holder in perfluoroether oil'
_olex2_submission_original_sample_id SNFD
_olex2_submission_special_instructions 'No special instructions were received'

loop_
_space_group_symop_operation_xyz
'x, y, z'
'-x, -y, z+1/2'
'x+1/2, -y+1/2, z'
'-x+1/2, y+1/2, z+1/2'

loop_
_atom_site_label
_atom_site_type_symbol
_atom_site_fract_x
_atom_site_fract_y
_atom_site_fract_z
_atom_site_U_iso_or_equiv
_atom_site_adp_type
_atom_site_occupancy
_atom_site_site_symmetry_order
_atom_site_calc_flag
_atom_site_refinement_flags_posn
S1 S 0.66201(4) 0.36912(2) 0.24863(4) 0.01675(9) Uani 1 1 d .
O1 O 0.69943(13) 0.54449(7) 0.55607(12) 0.0244(3) Uani 1 1 d .
O2 O 0.45160(11) 0.30113(7) 0.46190(12) 0.0205(3) Uani 1 1 d .
O3 O 0.83490(13) 0.35281(8) 0.61533(13) 0.0266(3) Uani 1 1 d .
O4 O 0.65177(12) 0.15418(7) 0.48631(12) 0.0244(3) Uani 1 1 d .
N1 N 0.60162(13) 0.37942(8) 0.45830(13) 0.0164(3) Uani 1 1 d .
N2 N 0.74259(13) 0.45788(8) 0.42467(14) 0.0173(3) Uani 1 1 d .
N3 N 0.73581(13) 0.24969(8) 0.57539(13) 0.0162(3) Uani 1 1 d .
C1 C 0.58379(16) 0.43665(9) 0.54070(15) 0.0175(3) Uani 1 1 d .
H1 H 0.5952 0.4176 0.6167 0.021 Uiso 1 1 calc R
C2 C 0.68138(16) 0.48761(10) 0.51117(15) 0.0181(4) Uani 1 1 d .
C3 C 0.70600(15) 0.38798(9) 0.39451(15) 0.0160(3) Uani 1 1 d .
C4 C 0.78389(15) 0.32341(9) 0.42135(15) 0.0154(3) Uani 1 1 d .
H4 H 0.8580 0.3279 0.3857 0.018 Uiso 1 1 calc R
C5 C 0.79234(15) 0.31279(9) 0.54775(16) 0.0175(3) Uani 1 1 d .
C6 C 0.69632(15) 0.21203(9) 0.48189(16) 0.0173(3) Uani 1 1 d .
C7 C 0.71781(15) 0.25810(9) 0.37769(15) 0.0157(3) Uani 1 1 d .
H7 H 0.7623 0.2316 0.3220 0.019 Uiso 1 1 calc R
C8 C 0.60757(15) 0.28864(9) 0.32282(15) 0.0158(3) Uani 1 1 d .
C9 C 0.53964(15) 0.32301(9) 0.42210(15) 0.0158(3) Uani 1 1 d .
C10 C 0.47032(16) 0.47531(10) 0.53558(16) 0.0208(4) Uani 1 1 d .
H10A H 0.4693 0.5117 0.5939 0.025 Uiso 1 1 calc R
H10B H 0.4116 0.4410 0.5533 0.025 Uiso 1 1 calc R
C11 C 0.44032(17) 0.51148(11) 0.42256(18) 0.0239(4) Uani 1 1 d .
H11 H 0.5108 0.5236 0.3840 0.029 Uiso 1 1 calc R
C12 C 0.3758(2) 0.58131(13) 0.4448(2) 0.0401(6) Uani 1 1 d .
H12A H 0.3062 0.5707 0.4823 0.060 Uiso 1 1 calc GR
H12B H 0.3604 0.6048 0.3746 0.060 Uiso 1 1 calc GR
H12C H 0.4206 0.6122 0.4915 0.060 Uiso 1 1 calc GR
C13 C 0.3719(2) 0.46308(13) 0.34524(19) 0.0313(5) Uani 1 1 d .
H13A H 0.4171 0.4229 0.3229 0.047 Uiso 1 1 calc GR
H13B H 0.3493 0.4895 0.2797 0.047 Uiso 1 1 calc GR
H13C H 0.3063 0.4464 0.3844 0.047 Uiso 1 1 calc GR
C14 C 0.84542(15) 0.48710(9) 0.37946(16) 0.0173(3) Uani 1 1 d .
C15 C 0.84217(17) 0.52428(10) 0.27748(16) 0.0212(4) Uani 1 1 d .
H15 H 0.7747 0.5297 0.2386 0.025 Uiso 1 1 calc R
C16 C 0.94125(18) 0.55292(10) 0.23512(18) 0.0261(4) Uani 1 1 d .
H16 H 0.9403 0.5784 0.1678 0.031 Uiso 1 1 calc R
C17 C 1.04185(19) 0.54372(10) 0.2928(2) 0.0274(4) Uani 1 1 d .
H17 H 1.1079 0.5635 0.2645 0.033 Uiso 1 1 calc R
C18 C 1.04411(17) 0.50519(11) 0.3926(2) 0.0269(4) Uani 1 1 d .
H18 H 1.1121 0.4981 0.4299 0.032 Uiso 1 1 calc R
C19 C 0.94514(16) 0.47697(10) 0.43734(17) 0.0220(4) Uani 1 1 d .
H19 H 0.9462 0.4518 0.5049 0.026 Uiso 1 1 calc R
C20 C 0.72112(16) 0.22626(9) 0.68960(16) 0.0180(3) Uani 1 1 d .
C21 C 0.80951(16) 0.19410(10) 0.74638(19) 0.0242(4) Uani 1 1 d .
H21 H 0.8782 0.1866 0.7107 0.029 Uiso 1 1 calc R
C22 C 0.7940(2) 0.17314(12) 0.85758(18) 0.0308(5) Uani 1 1 d .
H22 H 0.8529 0.1518 0.8968 0.037 Uiso 1 1 calc R
C23 C 0.6918(2) 0.18379(12) 0.91000(18) 0.0325(5) Uani 1 1 d .
H23 H 0.6818 0.1694 0.9843 0.039 Uiso 1 1 calc R
C24 C 0.6038(2) 0.21594(12) 0.8523(2) 0.0327(5) Uani 1 1 d .
H24 H 0.5352 0.2234 0.8882 0.039 Uiso 1 1 calc R
C25 C 0.61786(18) 0.23707(10) 0.7410(2) 0.0263(4) Uani 1 1 d .
H25 H 0.5588 0.2581 0.7016 0.032 Uiso 1 1 calc R
C26 C 0.54199(15) 0.24089(9) 0.24514(17) 0.0176(3) Uani 1 1 d .
C27 C 0.57086(18) 0.16933(10) 0.22817(16) 0.0220(4) Uani 1 1 d .
H27 H 0.6294 0.1491 0.2693 0.026 Uiso 1 1 calc R
C28 C 0.51231(19) 0.12781(11) 0.14967(17) 0.0256(4) Uani 1 1 d .
H28 H 0.5330 0.0804 0.1374 0.031 Uiso 1 1 calc R
C29 C 0.42335(19) 0.15733(12) 0.09015(17) 0.0265(4) Uani 1 1 d .
H29 H 0.3841 0.1297 0.0381 0.032 Uiso 1 1 calc R
C30 C 0.39292(18) 0.22798(12) 0.10814(17) 0.0252(4) Uani 1 1 d .
H30 H 0.3324 0.2475 0.0689 0.030 Uiso 1 1 calc R
C31 C 0.45190(16) 0.26986(11) 0.18411(17) 0.0213(4) Uani 1 1 d .
H31 H 0.4316 0.3175 0.1947 0.026 Uiso 1 1 calc R

loop_
_atom_site_aniso_label
_atom_site_aniso_U_11
_atom_site_aniso_U_22
_atom_site_aniso_U_33
_atom_site_aniso_U_23
_atom_site_aniso_U_13
_atom_site_aniso_U_12
S1 0.01783(19) 0.01774(18) 0.01470(18) 0.00138(16) 0.00090(18) -0.00014(15)
O1 0.0310(8) 0.0207(6) 0.0216(7) -0.0043(5) 0.0052(6) -0.0046(6)
O2 0.0165(6) 0.0240(6) 0.0212(6) -0.0008(5) 0.0034(5) -0.0024(5)
O3 0.0341(8) 0.0260(7) 0.0197(7) 0.0009(6) -0.0050(6) -0.0112(6)
O4 0.0334(8) 0.0190(6) 0.0208(7) 0.0012(5) -0.0016(6) -0.0072(6)
N1 0.0135(7) 0.0181(7) 0.0176(7) -0.0017(6) 0.0039(6) -0.0004(6)
N2 0.0177(7) 0.0160(6) 0.0182(7) -0.0011(6) 0.0022(6) -0.0019(6)
N3 0.0156(7) 0.0178(6) 0.0153(7) 0.0013(6) 0.0002(6) -0.0015(5)
C1 0.0200(8) 0.0182(8) 0.0143(8) -0.0023(6) 0.0034(7) -0.0004(7)
C2 0.0185(9) 0.0194(8) 0.0165(8) 0.0020(7) 0.0007(7) -0.0002(7)
C3 0.0161(8) 0.0170(7) 0.0149(8) -0.0001(6) 0.0018(7) -0.0012(6)
C4 0.0133(8) 0.0170(7) 0.0160(8) 0.0002(6) 0.0007(7) -0.0005(6)
C5 0.0156(8) 0.0183(8) 0.0186(8) 0.0019(6) 0.0003(7) -0.0009(6)
C6 0.0161(8) 0.0192(8) 0.0167(8) 0.0012(7) 0.0005(7) 0.0019(7)
C7 0.0151(8) 0.0160(7) 0.0159(8) 0.0009(6) 0.0013(7) 0.0009(6)
C8 0.0152(8) 0.0173(8) 0.0150(7) 0.0017(6) 0.0018(7) -0.0004(7)
C9 0.0149(8) 0.0181(8) 0.0144(7) 0.0012(6) -0.0008(7) 0.0013(6)
C10 0.0203(9) 0.0235(8) 0.0186(9) -0.0018(7) 0.0048(7) 0.0026(7)
C11 0.0213(9) 0.0275(9) 0.0230(9) 0.0023(8) 0.0036(8) 0.0030(8)
C12 0.0514(15) 0.0282(11) 0.0406(14) -0.0011(10) -0.0085(12) 0.0119(11)
C13 0.0350(12) 0.0338(11) 0.0251(11) -0.0032(8) -0.0052(9) 0.0097(10)
C14 0.0187(8) 0.0143(7) 0.0189(8) -0.0013(6) 0.0038(7) -0.0026(6)
C15 0.0269(10) 0.0176(8) 0.0190(9) 0.0014(7) 0.0040(8) 0.0037(7)
C16 0.0381(11) 0.0173(8) 0.0228(10) 0.0034(8) 0.0127(9) 0.0023(8)
C17 0.0274(10) 0.0197(8) 0.0351(11) -0.0002(8) 0.0138(9) -0.0047(8)
C18 0.0203(9) 0.0266(9) 0.0339(11) 0.0002(9) 0.0002(8) -0.0063(8)
C19 0.0228(9) 0.0215(8) 0.0218(9) 0.0036(7) -0.0008(8) -0.0050(7)
C20 0.0218(9) 0.0162(7) 0.0161(8) -0.0001(6) 0.0012(7) -0.0038(7)
C21 0.0221(9) 0.0269(8) 0.0236(9) 0.0034(9) -0.0025(9) -0.0056(7)
C22 0.0381(12) 0.0314(10) 0.0230(10) 0.0070(8) -0.0113(9) -0.0108(10)
C23 0.0524(14) 0.0295(10) 0.0156(9) -0.0004(8) 0.0028(9) -0.0158(10)
C24 0.0415(13) 0.0294(10) 0.0271(11) -0.0011(9) 0.0158(10) -0.0028(10)
C25 0.0271(10) 0.0257(9) 0.0262(9) 0.0036(8) 0.0074(9) 0.0029(7)
C26 0.0168(8) 0.0214(7) 0.0147(7) -0.0007(7) 0.0029(7) -0.0035(6)
C27 0.0243(9) 0.0216(8) 0.0201(10) 0.0001(7) 0.0001(8) -0.0025(7)
C28 0.0329(11) 0.0232(9) 0.0208(10) -0.0024(7) 0.0019(9) -0.0077(8)
C29 0.0285(10) 0.0332(10) 0.0176(9) -0.0033(8) 0.0005(8) -0.0130(9)
C30 0.0204(10) 0.0374(10) 0.0178(9) 0.0017(8) -0.0029(8) -0.0048(8)
C31 0.0177(9) 0.0269(9) 0.0194(9) 0.0014(7) 0.0001(7) -0.0014(7)

loop_
_atom_type_symbol
_atom_type_description
_atom_type_scat_dispersion_real
_atom_type_scat_dispersion_imag
_atom_type_scat_source
C C 0.0033 0.0016 'International Tables Vol C Tables 4.2.6.8 and 6.1.1.4'
H H 0.0000 0.0000 'International Tables Vol C Tables 4.2.6.8 and 6.1.1.4'
N N 0.0061 0.0033 'International Tables Vol C Tables 4.2.6.8 and 6.1.1.4'
O O 0.0106 0.0060 'International Tables Vol C Tables 4.2.6.8 and 6.1.1.4'
S S 0.1246 0.1234 'International Tables Vol C Tables 4.2.6.8 and 6.1.1.4'

loop_
_geom_angle_atom_site_label_1
_geom_angle_atom_site_label_2
_geom_angle_atom_site_label_3
_geom_angle
C3 S1 C8 78.89(8)
C3 N1 C1 112.92(14)
C9 N1 C1 134.49(15)
C9 N1 C3 112.40(14)
C2 N2 C3 113.42(15)
C2 N2 C14 124.97(15)
C3 N2 C14 120.84(15)
C5 N3 C6 113.57(15)
C5 N3 C20 122.55(15)
C6 N3 C20 123.88(15)
N1 C1 H1 109.3
N1 C1 C2 100.95(14)
N1 C1 C10 116.43(15)
C2 C1 H1 109.3
C10 C1 H1 109.3
C10 C1 C2 111.23(15)
O1 C2 N2 126.23(17)
O1 C2 C1 125.20(17)
N2 C2 C1 108.56(15)
N1 C3 S1 103.08(12)
N1 C3 C4 108.29(14)
N2 C3 S1 119.92(13)
N2 C3 N1 103.23(14)
N2 C3 C4 118.63(15)
C4 C3 S1 102.32(12)
C3 C4 H4 112.3
C5 C4 C3 110.12(14)
C5 C4 H4 112.3
C5 C4 C7 105.27(14)
C7 C4 C3 104.02(14)
C7 C4 H4 112.3
O3 C5 N3 124.57(18)
O3 C5 C4 127.19(17)
N3 C5 C4 108.14(15)
O4 C6 N3 124.40(17)
O4 C6 C7 127.84(17)
N3 C6 C7 107.74(15)
C4 C7 H7 110.6
C4 C7 C8 106.08(14)
C6 C7 C4 104.95(15)
C6 C7 H7 110.6
C6 C7 C8 113.67(15)
C8 C7 H7 110.6
C7 C8 S1 101.57(12)
C9 C8 S1 101.82(11)
C9 C8 C7 105.40(14)
C26 C8 S1 111.68(13)
C26 C8 C7 118.18(15)
C26 C8 C9 116.05(15)
O2 C9 N1 127.14(17)
O2 C9 C8 126.64(16)
N1 C9 C8 106.13(14)
C1 C10 H10A 108.2
C1 C10 H10B 108.2
C1 C10 C11 116.36(16)
H10A C10 H10B 107.4
C11 C10 H10A 108.2
C11 C10 H10B 108.2
C10 C11 H11 108.1
C12 C11 C10 109.69(18)
C12 C11 H11 108.1
C13 C11 C10 112.81(17)
C13 C11 H11 108.1
C13 C11 C12 109.99(18)
C11 C12 H12A 109.5
C11 C12 H12B 109.5
C11 C12 H12C 109.5
H12A C12 H12B 109.5
H12A C12 H12C 109.5
H12B C12 H12C 109.5
C11 C13 H13A 109.5
C11 C13 H13B 109.5
C11 C13 H13C 109.5
H13A C13 H13B 109.5
H13A C13 H13C 109.5
H13B C13 H13C 109.5
C15 C14 N2 119.21(17)
C19 C14 N2 119.25(17)
C19 C14 C15 121.54(17)
C14 C15 H15 120.6
C16 C15 C14 118.87(19)
C16 C15 H15 120.6
C15 C16 H16 119.9
C15 C16 C17 120.21(19)
C17 C16 H16 119.9
C16 C17 H17 119.9
C18 C17 C16 120.20(19)
C18 C17 H17 119.9
C17 C18 H18 119.8
C17 C18 C19 120.4(2)
C19 C18 H18 119.8
C14 C19 C18 118.76(18)
C14 C19 H19 120.6
C18 C19 H19 120.6
C21 C20 N3 120.01(18)
C25 C20 N3 118.67(18)
C25 C20 C21 121.32(19)
C20 C21 H21 120.5
C20 C21 C22 119.0(2)
C22 C21 H21 120.5
C21 C22 H22 119.8
C23 C22 C21 120.3(2)
C23 C22 H22 119.8
C22 C23 H23 119.9
C22 C23 C24 120.19(19)
C24 C23 H23 119.9
C23 C24 H24 119.9
C23 C24 C25 120.2(2)
C25 C24 H24 119.9
C20 C25 C24 119.0(2)
C20 C25 H25 120.5
C24 C25 H25 120.5
C27 C26 C8 122.05(17)
C27 C26 C31 118.88(17)
C31 C26 C8 119.01(16)
C26 C27 H27 119.8
C26 C27 C28 120.38(19)
C28 C27 H27 119.8
C27 C28 H28 120.0
C29 C28 C27 119.93(19)
C29 C28 H28 120.0
C28 C29 H29 120.0
C30 C29 C28 119.96(19)
C30 C29 H29 120.0
C29 C30 H30 119.8
C31 C30 C29 120.5(2)
C31 C30 H30 119.8
C26 C31 H31 119.8
C30 C31 C26 120.38(19)
C30 C31 H31 119.8

loop_
_geom_bond_atom_site_label_1
_geom_bond_atom_site_label_2
_geom_bond_distance
S1 C3 1.8437(19)
S1 C8 1.8580(18)
O1 C2 1.208(2)
O2 C9 1.218(2)
O3 C5 1.208(2)
O4 C6 1.204(2)
N1 C1 1.464(2)
N1 C3 1.461(2)
N1 C9 1.355(2)
N2 C2 1.376(2)
N2 C3 1.421(2)
N2 C14 1.441(2)
N3 C5 1.395(2)
N3 C6 1.396(2)
N3 C20 1.436(2)
C1 H1 0.9800
C1 C2 1.540(3)
C1 C10 1.530(3)
C3 C4 1.553(2)
C4 H4 0.9800
C4 C5 1.518(3)
C4 C7 1.540(2)
C6 C7 1.529(2)
C7 H7 0.9800
C7 C8 1.570(3)
C8 C9 1.566(2)
C8 C26 1.501(3)
C10 H10A 0.9700
C10 H10B 0.9700
C10 C11 1.544(3)
C11 H11 0.9800
C11 C12 1.535(3)
C11 C13 1.523(3)
C12 H12A 0.9600
C12 H12B 0.9600
C12 H12C 0.9600
C13 H13A 0.9600
C13 H13B 0.9600
C13 H13C 0.9600
C14 C15 1.397(3)
C14 C19 1.382(3)
C15 H15 0.9300
C15 C16 1.387(3)
C16 H16 0.9300
C16 C17 1.388(3)
C17 H17 0.9300
C17 C18 1.387(3)
C18 H18 0.9300
C18 C19 1.393(3)
C19 H19 0.9300
C20 C21 1.384(3)
C20 C25 1.384(3)
C21 H21 0.9300
C21 C22 1.390(3)
C22 H22 0.9300
C22 C23 1.378(4)
C23 H23 0.9300
C23 C24 1.386(4)
C24 H24 0.9300
C24 C25 1.390(3)
C25 H25 0.9300
C26 C27 1.394(2)
C26 C31 1.401(3)
C27 H27 0.9300
C27 C28 1.398(3)
C28 H28 0.9300
C28 C29 1.385(3)
C29 H29 0.9300
C29 C30 1.384(3)
C30 H30 0.9300
C30 C31 1.384(3)
C31 H31 0.9300
